data_7113410
loop_
_publ_author_name
'Stephan Scholer'
'Maike H. Wahl'
'Nicole I. C. Wurster'
'Arik Puls'
'Christof Hattig'
'Gerald Dyker'

_publ_section_title
;
 Bidentate cycloimidate palladium complexes with aliphatic and aromatic
 anagostic bonds
;
_journal_name_full Chem.Commun.
_journal_page_first 5909
_journal_paper_doi 10.1039/C4CC01060D
_journal_volume 50
_journal_year 2014
_chemical_absolute_configuration syn
_chemical_formula_moiety 'C36 H32 Cl2 N2 O4 Pd'
_chemical_formula_sum 'C36 H32 Cl2 N2 O4 Pd'
_chemical_formula_weight 733.93
_chemical_name_systematic
;
 ?
;
_space_group_crystal_system monoclinic
_space_group_IT_number 4
_space_group_name_Hall 'P 2yb'
_space_group_name_H-M_alt 'P 1 21 1'
_symmetry_space_group_name_Hall 'P 2yb'
_symmetry_space_group_name_H-M 'P 1 21 1'
_atom_sites_solution_hydrogens geom
_atom_sites_solution_primary iterative
_audit_creation_date 2013-11-18
_audit_creation_method
;
Olex2 1.2-alpha
(compiled 2013.11.13 svn.r2834 for OlexSys, GUI svn.r4705)
;
_cell_angle_alpha 90
_cell_angle_beta 77.5137(15)
_cell_angle_gamma 90
_cell_formula_units_Z 4
_cell_length_a 10.08922(16)
_cell_length_b 15.4848(2)
_cell_length_c 21.0438(3)
_cell_measurement_reflns_used 7000
_cell_measurement_temperature 110(2)
_cell_measurement_theta_max 28.463
_cell_measurement_theta_min 2.740
_cell_volume 3209.90(8)
_computing_cell_refinement
;
CrysAlisPro, Oxford Diffraction Ltd.,
Version 1.171.34.39 (release 18-08-2010 CrysAlis171 .NET)
(compiled Aug 18 2010,17:42:00)
;
_computing_data_collection
;
CrysAlisPro, Oxford Diffraction Ltd.,
Version 1.171.34.39 (release 18-08-2010 CrysAlis171 .NET)
(compiled Aug 18 2010,17:42:00)
;
_computing_data_reduction
;
CrysAlisPro, Oxford Diffraction Ltd.,
Version 1.171.34.39 (release 18-08-2010 CrysAlis171 .NET)
(compiled Aug 18 2010,17:42:00)
;
_computing_molecular_graphics 'Olex2 (Dolomanov et al., 2009)'
_computing_publication_material 'Olex2 (Dolomanov et al., 2009)'
_computing_structure_refinement 'ShelXL (Sheldrick, 2008)'
_computing_structure_solution
;
Superflip (Palatinus & Chapuis, 2007;Palatinus & van der Lee, 2008;
Palatinus et al., 2012)
;
_diffrn_ambient_temperature 110.15
_diffrn_measured_fraction_theta_full 0.998
_diffrn_measured_fraction_theta_max 0.915
_diffrn_measurement_device_type 'Xcalibur, Sapphire2, large Be window'
_diffrn_measurement_method '\w scans'
_diffrn_radiation_type MoK\a
_diffrn_radiation_wavelength 0.71073
_diffrn_reflns_av_R_equivalents 0.0255
_diffrn_reflns_av_unetI/netI 0.0268
_diffrn_reflns_Laue_measured_fraction_full 0.998
_diffrn_reflns_Laue_measured_fraction_max 0.915
_diffrn_reflns_limit_h_max 13
_diffrn_reflns_limit_h_min -13
_diffrn_reflns_limit_k_max 20
_diffrn_reflns_limit_k_min -20
_diffrn_reflns_limit_l_max 28
_diffrn_reflns_limit_l_min -28
_diffrn_reflns_number 41281
_diffrn_reflns_point_group_measured_fraction_full 0.997
_diffrn_reflns_point_group_measured_fraction_max 0.877
_diffrn_reflns_theta_full 26.000
_diffrn_reflns_theta_max 28.899
_diffrn_reflns_theta_min 3.159
_diffrn_source 'Enhance (Mo) X-ray Source'
_exptl_absorpt_coefficient_mu 0.787
_exptl_absorpt_correction_T_max 0.954
_exptl_absorpt_correction_T_min 0.927
_exptl_absorpt_correction_type multi-scan
_exptl_absorpt_process_details
;
CrysAlisPro, Oxford Diffraction Ltd.,
Version 1.171.34.39 (release 18-08-2010 CrysAlis171 .NET)
(compiled Aug 18 2010,17:42:00)
Empirical absorption correction using spherical harmonics,
 implemented in SCALE3 ABSPACK scaling algorithm.
;
_exptl_crystal_colour orange
_exptl_crystal_density_diffrn 1.519
_exptl_crystal_density_method 'not measured'
_exptl_crystal_description prism
_exptl_crystal_F_000 1496
_exptl_crystal_size_max 0.10
_exptl_crystal_size_mid 0.08
_exptl_crystal_size_min 0.06
_refine_diff_density_max 0.455
_refine_diff_density_min -0.322
_refine_diff_density_rms 0.062
_refine_ls_abs_structure_details
;
 Flack x determined using 6398 quotients [(I+)-(I-)]/[(I+)+(I-)]
 (Parsons and Flack (2004), Acta Cryst. A60, s61).
;
_refine_ls_abs_structure_Flack -0.025(5)
_refine_ls_extinction_method none
_refine_ls_goodness_of_fit_ref 1.069
_refine_ls_hydrogen_treatment mixed
_refine_ls_matrix_type full
_refine_ls_number_parameters 815
_refine_ls_number_reflns 14829
_refine_ls_number_restraints 1
_refine_ls_restrained_S_all 1.069
_refine_ls_R_factor_all 0.0240
_refine_ls_R_factor_gt 0.0219
_refine_ls_shift/su_max 0.003
_refine_ls_shift/su_mean 0.000
_refine_ls_structure_factor_coef Fsqd
_refine_ls_weighting_details 'w=1/[\s^2^(Fo^2^)+(0.0240P)^2^+0.7960P] where P=(Fo^2^+2Fc^2^)/3'
_refine_ls_weighting_scheme calc
_refine_ls_wR_factor_gt 0.0498
_refine_ls_wR_factor_ref 0.0509
_reflns_Friedel_coverage 0.852
_reflns_Friedel_fraction_full 0.997
_reflns_Friedel_fraction_max 0.837
_reflns_number_gt 14286
_reflns_number_total 14829
_reflns_threshold_expression 'I > 2\s(I)'
_cod_data_source_file c4cc01060d2.cif
_cod_data_source_block ssANW20
_cod_depositor_comments
;
2017-03-01
Z value and formula fixed to values more according to usual
chemical conventions.                 miguel
;
_cod_original_formula_sum 'C72 H64 Cl4 N4 O8 Pd2'
_cod_original_formula_weight 1467.87
_cod_original_formula_moiety '2(C36 H32 Cl2 N2 O4 Pd)'
_cod_original_formula_units_Z 2
_cod_original_cell_volume 3209.91(8)
_cod_database_code 7113410
_shelxl_version_number 2013-4
_shelx_space_group_comment
;
The symmetry employed for this shelxl refinement is uniquely defined
by the following loop, which should always be used as a source of
symmetry information in preference to the above space-group names.
They are only intended as comments.
;
_olex2_refinement_description
;
1. Fixed Uiso
 At 1.2 times of:
  All C(H) groups, All C(H,H) groups
 At 1.5 times of:
  All C(H,H,H) groups
2.a Ternary CH refined with riding coordinates:
 C23(H23), C23A(H23A)
2.b Secondary CH2 refined with riding coordinates:
 C24(H24A,H24B), C30(H30A,H30B), C24A(H24C,H24D), C30A(H30C,H30D)
2.c Aromatic/amide H refined with riding coordinates:
 C6(H6), C16(H16), C26(H26), C13(H13), C4(H4), C5(H5), C3(H3), C20(H20),
 C19(H19), C17(H17), C10(H10), C11(H11), C14(H14), C27(H27), C28(H28), C29(H29),
  C36(H36), C35(H35), C34(H34), C33(H33), C32(H32), C5A(H5A), C29A(H29A),
 C34A(H34A), C3A(H3A), C11A(H11A), C14A(H14A), C36A(H36A), C19A(H19A),
 C13A(H13A), C35A(H35A), C17A(H17A), C26A(H26A), C16A(H16A), C4A(H4A),
 C10A(H10A), C28A(H28A), C27A(H27A), C32A(H32A), C33A(H33A), C20A(H20A),
 C6A(H6A)
2.d Idealised Me refined as rotating group:
 C21(H21A,H21B,H21C), C22(H22A,H22B,H22C), C21A(H21D,H21E,H21F), C22A(H22D,
 H22E,H22F)
;

loop_
_space_group_symop_operation_xyz
'x, y, z'
'-x, y+1/2, -z'

loop_
_atom_site_label
_atom_site_type_symbol
_atom_site_fract_x
_atom_site_fract_y
_atom_site_fract_z
_atom_site_U_iso_or_equiv
_atom_site_adp_type
_atom_site_occupancy
_atom_site_site_symmetry_order
_atom_site_calc_flag
_atom_site_refinement_flags_posn
C12 C 1.1183(3) 0.36019(19) 0.54794(14) 0.0168(6) Uani 1 1 d .
C1 C 0.7613(3) 0.38425(17) 0.38283(13) 0.0124(5) Uani 1 1 d .
C21 C 1.1135(3) 0.3754(2) 0.66069(15) 0.0258(7) Uani 1 1 d .
H21A H 1.1378 0.4367 0.6561 0.039 Uiso 1 1 calc GR
H21B H 1.1531 0.3497 0.6949 0.039 Uiso 1 1 calc GR
H21C H 1.0145 0.3696 0.6724 0.039 Uiso 1 1 calc GR
C6 C 1.0876(3) 0.32609(19) 0.28280(13) 0.0170(6) Uani 1 1 d .
H6 H 1.1773 0.3481 0.2772 0.020 Uiso 1 1 calc R
Cl2 Cl 0.43751(7) 0.28435(5) 0.33047(3) 0.01864(16) Uani 1 1 d .
C16 C 0.9612(3) 0.5825(2) 0.32383(15) 0.0191(6) Uani 1 1 d .
H16 H 0.8663 0.5732 0.3292 0.023 Uiso 1 1 calc R
Pd1 Pd 0.54005(2) 0.25833(2) 0.41537(2) 0.01295(5) Uani 1 1 d .
C26 C 0.7749(3) 0.2739(2) 0.56518(14) 0.0232(7) Uani 1 1 d .
H26 H 0.7880 0.3129 0.5982 0.028 Uiso 1 1 calc R
C13 C 1.1649(3) 0.31588(19) 0.48997(14) 0.0188(6) Uani 1 1 d .
H13 H 1.2261 0.2690 0.4885 0.023 Uiso 1 1 calc R
Cl1 Cl 0.43550(8) 0.12607(5) 0.43401(4) 0.02158(15) Uani 1 1 d .
O1 O 0.83282(19) 0.45114(13) 0.39863(9) 0.0143(4) Uani 1 1 d .
N2 N 0.6505(2) 0.23525(16) 0.48454(12) 0.0162(5) Uani 1 1 d .
N1 N 0.6354(2) 0.37503(14) 0.40865(11) 0.0121(4) Uani 1 1 d .
O4 O 1.2003(2) 0.75320(16) 0.26548(10) 0.0243(5) Uani 1 1 d .
C23 C 0.5652(3) 0.44006(18) 0.45544(13) 0.0147(5) Uani 1 1 d .
H23 H 0.6333 0.4824 0.4648 0.018 Uiso 1 1 calc R
O2 O 0.5976(2) 0.35963(14) 0.55074(10) 0.0215(4) Uani 1 1 d .
C4 C 0.9275(3) 0.2244(2) 0.25376(14) 0.0195(6) Uani 1 1 d .
H4 H 0.9108 0.1770 0.2279 0.023 Uiso 1 1 calc R
C5 C 1.0586(3) 0.2570(2) 0.24604(12) 0.0189(5) Uani 1 1 d .
H5 H 1.1300 0.2313 0.2149 0.023 Uiso 1 1 calc R
C15 C 1.0419(3) 0.51908(19) 0.34383(14) 0.0154(6) Uani 1 1 d .
O3 O 1.1646(2) 0.33203(15) 0.60059(10) 0.0225(5) Uani 1 1 d .
C7 C 0.9811(3) 0.36200(18) 0.32797(13) 0.0145(5) Uani 1 1 d .
C3 C 0.8215(3) 0.2603(2) 0.29863(12) 0.0166(5) Uani 1 1 d .
H3 H 0.7318 0.2384 0.3042 0.020 Uiso 1 1 calc R
C20 C 1.1807(3) 0.5335(2) 0.33299(14) 0.0176(6) Uani 1 1 d .
H20 H 1.2373 0.4903 0.3452 0.021 Uiso 1 1 calc R
C19 C 1.2392(3) 0.60947(19) 0.30465(14) 0.0187(6) Uani 1 1 d .
H19 H 1.3347 0.6175 0.2967 0.022 Uiso 1 1 calc R
C18 C 1.1568(3) 0.67316(19) 0.28813(14) 0.0187(6) Uani 1 1 d .
C17 C 1.0180(3) 0.6583(2) 0.29644(15) 0.0218(6) Uani 1 1 d .
H17 H 0.9620 0.7009 0.2831 0.026 Uiso 1 1 calc R
C8 C 0.9804(3) 0.43576(18) 0.37490(13) 0.0142(5) Uani 1 1 d .
C9 C 1.0322(3) 0.40868(18) 0.43515(13) 0.0145(5) Uani 1 1 d .
C10 C 0.9858(3) 0.45219(18) 0.49343(14) 0.0170(6) Uani 1 1 d .
H10 H 0.9239 0.4987 0.4949 0.020 Uiso 1 1 calc R
C11 C 1.0281(3) 0.42907(19) 0.54970(14) 0.0178(6) Uani 1 1 d .
H11 H 0.9960 0.4599 0.5891 0.021 Uiso 1 1 calc R
C2 C 0.8507(3) 0.32944(18) 0.33543(13) 0.0138(5) Uani 1 1 d .
C14 C 1.1221(3) 0.34021(19) 0.43414(14) 0.0170(6) Uani 1 1 d .
H14 H 1.1546 0.3097 0.3947 0.020 Uiso 1 1 calc R
C22 C 1.3416(3) 0.7720(2) 0.25715(16) 0.0251(7) Uani 1 1 d .
H22A H 1.3941 0.7325 0.2249 0.038 Uiso 1 1 calc GR
H22B H 1.3689 0.7648 0.2988 0.038 Uiso 1 1 calc GR
H22C H 1.3587 0.8317 0.2421 0.038 Uiso 1 1 calc GR
C24 C 0.4978(3) 0.39512(19) 0.51819(13) 0.0169(6) Uani 1 1 d .
H24A H 0.4400 0.4369 0.5473 0.020 Uiso 1 1 calc R
H24B H 0.4387 0.3481 0.5084 0.020 Uiso 1 1 calc R
C25 C 0.6717(3) 0.2888(2) 0.53135(13) 0.0175(6) Uani 1 1 d .
C27 C 0.8566(3) 0.2029(2) 0.55043(16) 0.0262(7) Uani 1 1 d .
H27 H 0.9278 0.1924 0.5725 0.031 Uiso 1 1 calc R
C28 C 0.8335(3) 0.1468(2) 0.50269(16) 0.0255(7) Uani 1 1 d .
H28 H 0.8875 0.0964 0.4922 0.031 Uiso 1 1 calc R
C29 C 0.7321(3) 0.1648(2) 0.47096(15) 0.0216(6) Uani 1 1 d .
H29 H 0.7179 0.1264 0.4379 0.026 Uiso 1 1 calc R
C30 C 0.4606(3) 0.48802(19) 0.42511(14) 0.0174(6) Uani 1 1 d .
H30A H 0.4016 0.4454 0.4096 0.021 Uiso 1 1 calc R
H30B H 0.4024 0.5242 0.4587 0.021 Uiso 1 1 calc R
C31 C 0.5284(3) 0.54432(19) 0.36903(15) 0.0186(6) Uani 1 1 d .
C36 C 0.5675(3) 0.6284(2) 0.38023(16) 0.0239(7) Uani 1 1 d .
H36 H 0.5511 0.6499 0.4235 0.029 Uiso 1 1 calc R
C35 C 0.6297(3) 0.6809(2) 0.32932(18) 0.0296(7) Uani 1 1 d .
H35 H 0.6558 0.7380 0.3378 0.036 Uiso 1 1 calc R
C34 C 0.6541(3) 0.6504(2) 0.26566(18) 0.0312(8) Uani 1 1 d .
H34 H 0.6957 0.6867 0.2306 0.037 Uiso 1 1 calc R
C33 C 0.6176(3) 0.5671(3) 0.25392(17) 0.0282(8) Uani 1 1 d .
H33 H 0.6350 0.5458 0.2106 0.034 Uiso 1 1 calc R
C32 C 0.5551(3) 0.5138(2) 0.30525(15) 0.0235(7) Uani 1 1 d .
H32 H 0.5307 0.4564 0.2966 0.028 Uiso 1 1 calc R
C5A C 0.6975(3) 0.1705(2) 0.88712(15) 0.0221(6) Uani 1 1 d .
H5A H 0.7617 0.1259 0.8730 0.026 Uiso 1 1 calc R
N2A N 0.2738(2) 0.31952(16) 1.08581(12) 0.0162(5) Uani 1 1 d .
O4A O 0.9343(2) 0.56877(15) 0.68316(10) 0.0213(5) Uani 1 1 d .
C29A C 0.3325(3) 0.2486(2) 1.10554(14) 0.0224(6) Uani 1 1 d .
H29A H 0.3128 0.1938 1.0896 0.027 Uiso 1 1 calc R
Pd2 Pd 0.17710(2) 0.29732(2) 1.01084(2) 0.01435(5) Uani 1 1 d .
Cl2A Cl 0.08664(8) 0.26777(5) 0.92281(4) 0.02341(16) Uani 1 1 d .
O3A O 0.8810(2) 0.50356(15) 1.13928(10) 0.0237(5) Uani 1 1 d .
Cl1A Cl 0.03153(7) 0.20370(5) 1.07491(4) 0.02239(15) Uani 1 1 d .
C34A C 0.3957(4) 0.5228(3) 0.73135(18) 0.0397(10) Uani 1 1 d .
H34A H 0.4455 0.5284 0.6878 0.048 Uiso 1 1 calc R
O1A O 0.52234(19) 0.44507(13) 0.93789(10) 0.0156(4) Uani 1 1 d .
N1A N 0.3069(2) 0.39037(15) 0.96451(11) 0.0138(5) Uani 1 1 d .
C3A C 0.4632(3) 0.2137(2) 0.92395(15) 0.0199(6) Uani 1 1 d .
H3A H 0.3692 0.2003 0.9349 0.024 Uiso 1 1 calc R
C11A C 0.8124(3) 0.5399(2) 1.04422(14) 0.0187(6) Uani 1 1 d .
H11A H 0.8356 0.5980 1.0513 0.022 Uiso 1 1 calc R
C18A C 0.8636(3) 0.53505(19) 0.74029(14) 0.0171(6) Uani 1 1 d .
C31A C 0.2443(3) 0.5069(2) 0.85897(16) 0.0222(7) Uani 1 1 d .
C21A C 0.9056(4) 0.4401(2) 1.18418(17) 0.0353(9) Uani 1 1 d .
H21D H 0.9669 0.3958 1.1609 0.053 Uiso 1 1 calc GR
H21E H 0.8195 0.4133 1.2055 0.053 Uiso 1 1 calc GR
H21F H 0.9473 0.4674 1.2170 0.053 Uiso 1 1 calc GR
C14A C 0.7429(3) 0.3713(2) 1.02378(15) 0.0222(6) Uani 1 1 d .
H14A H 0.7193 0.3131 1.0170 0.027 Uiso 1 1 calc R
C36A C 0.2897(3) 0.5878(2) 0.83339(18) 0.0296(8) Uani 1 1 d .
H36A H 0.2688 0.6382 0.8594 0.035 Uiso 1 1 calc R
C12A C 0.8276(3) 0.4763(2) 1.08831(13) 0.0173(6) Uani 1 1 d .
C25A C 0.2999(3) 0.3960(2) 1.10900(14) 0.0177(6) Uani 1 1 d .
C19A C 0.9395(3) 0.49730(19) 0.78095(14) 0.0180(6) Uani 1 1 d .
H19A H 1.0359 0.4977 0.7687 0.022 Uiso 1 1 calc R
C13A C 0.7930(3) 0.3918(2) 1.07854(15) 0.0231(6) Uani 1 1 d .
H13A H 0.8032 0.3482 1.1089 0.028 Uiso 1 1 calc R
C35A C 0.3653(4) 0.5944(3) 0.7698(2) 0.0387(10) Uani 1 1 d .
H35A H 0.3962 0.6495 0.7530 0.046 Uiso 1 1 calc R
C8A C 0.6656(3) 0.41383(19) 0.92047(14) 0.0149(5) Uani 1 1 d .
C17A C 0.7227(3) 0.5363(2) 0.75970(15) 0.0195(6) Uani 1 1 d .
H17A H 0.6699 0.5629 0.7328 0.023 Uiso 1 1 calc R
C2A C 0.5088(3) 0.2979(2) 0.92719(13) 0.0153(5) Uani 1 1 d .
C26A C 0.3853(3) 0.4040(2) 1.15346(15) 0.0255(7) Uani 1 1 d .
H26A H 0.4004 0.4589 1.1708 0.031 Uiso 1 1 calc R
C9A C 0.7268(3) 0.43357(18) 0.97913(14) 0.0145(5) Uani 1 1 d .
C24A C 0.1674(3) 0.4821(2) 1.04569(15) 0.0199(6) Uani 1 1 d .
H24C H 0.1199 0.5384 1.0526 0.024 Uiso 1 1 calc R
H24D H 0.0976 0.4361 1.0516 0.024 Uiso 1 1 calc R
C16A C 0.6594(3) 0.49882(19) 0.81827(14) 0.0184(6) Uani 1 1 d .
H16A H 0.5631 0.5000 0.8311 0.022 Uiso 1 1 calc R
C23A C 0.2518(3) 0.47823(18) 0.97676(14) 0.0159(6) Uani 1 1 d .
H23A H 0.3283 0.5205 0.9719 0.019 Uiso 1 1 calc R
C4A C 0.5594(3) 0.1500(2) 0.90419(16) 0.0232(7) Uani 1 1 d .
H4A H 0.5313 0.0917 0.9022 0.028 Uiso 1 1 calc R
C10A C 0.7634(3) 0.51847(19) 0.98990(14) 0.0175(6) Uani 1 1 d .
H10A H 0.7544 0.5621 0.9594 0.021 Uiso 1 1 calc R
C15A C 0.7341(3) 0.45957(18) 0.85854(14) 0.0147(5) Uani 1 1 d .
C1A C 0.4348(3) 0.37879(18) 0.94483(13) 0.0137(5) Uani 1 1 d .
C22A C 0.8571(4) 0.6110(2) 0.64263(15) 0.0260(7) Uani 1 1 d .
H22D H 0.9189 0.6363 0.6048 0.039 Uiso 1 1 calc GR
H22E H 0.8018 0.6568 0.6675 0.039 Uiso 1 1 calc GR
H22F H 0.7977 0.5689 0.6279 0.039 Uiso 1 1 calc GR
C28A C 0.4192(3) 0.2526(3) 1.14748(15) 0.0271(7) Uani 1 1 d .
H28A H 0.4598 0.2016 1.1597 0.033 Uiso 1 1 calc R
C27A C 0.4463(3) 0.3316(2) 1.17135(15) 0.0285(7) Uani 1 1 d .
H27A H 0.5069 0.3360 1.2000 0.034 Uiso 1 1 calc R
C32A C 0.2776(3) 0.4347(2) 0.82003(16) 0.0249(7) Uani 1 1 d .
H32A H 0.2484 0.3794 0.8369 0.030 Uiso 1 1 calc R
C33A C 0.3533(4) 0.4419(3) 0.75640(18) 0.0357(9) Uani 1 1 d .
H33A H 0.3757 0.3918 0.7303 0.043 Uiso 1 1 calc R
C20A C 0.8757(3) 0.4594(2) 0.83890(14) 0.0167(6) Uani 1 1 d .
H20A H 0.9286 0.4328 0.8657 0.020 Uiso 1 1 calc R
C6A C 0.7426(3) 0.2543(2) 0.89036(13) 0.0192(6) Uani 1 1 d .
H6A H 0.8366 0.2680 0.8788 0.023 Uiso 1 1 calc R
C7A C 0.6459(3) 0.31792(18) 0.91107(13) 0.0156(6) Uani 1 1 d .
O2A O 0.2491(2) 0.47151(14) 1.09343(10) 0.0225(5) Uani 1 1 d .
C30A C 0.1634(3) 0.5001(2) 0.92800(15) 0.0213(6) Uani 1 1 d .
H30C H 0.0933 0.4548 0.9301 0.026 Uiso 1 1 calc R
H30D H 0.1163 0.5556 0.9406 0.026 Uiso 1 1 calc R

loop_
_atom_site_aniso_label
_atom_site_aniso_U_11
_atom_site_aniso_U_22
_atom_site_aniso_U_33
_atom_site_aniso_U_23
_atom_site_aniso_U_13
_atom_site_aniso_U_12
C12 0.0164(14) 0.0184(14) 0.0167(13) 0.0009(11) -0.0059(11) -0.0031(11)
C1 0.0150(13) 0.0102(12) 0.0131(12) 0.0017(10) -0.0052(10) -0.0001(10)
C21 0.0316(18) 0.0268(17) 0.0212(15) -0.0011(13) -0.0103(13) 0.0025(14)
C6 0.0120(13) 0.0209(15) 0.0173(13) 0.0004(11) -0.0015(11) 0.0000(10)
Cl2 0.0170(3) 0.0239(4) 0.0161(3) -0.0007(3) -0.0060(3) -0.0008(3)
C16 0.0130(14) 0.0205(15) 0.0250(15) 0.0027(12) -0.0066(11) -0.0006(11)
Pd1 0.01229(9) 0.01314(10) 0.01334(9) -0.00063(8) -0.00262(7) -0.00121(8)
C26 0.0226(15) 0.030(2) 0.0191(13) 0.0067(12) -0.0079(12) -0.0077(12)
C13 0.0150(13) 0.0186(16) 0.0232(14) 0.0002(12) -0.0048(11) 0.0015(11)
Cl1 0.0249(4) 0.0172(3) 0.0232(3) 0.0007(3) -0.0063(3) -0.0073(3)
O1 0.0093(9) 0.0144(10) 0.0185(10) -0.0040(8) -0.0011(7) -0.0001(7)
N2 0.0128(11) 0.0160(13) 0.0198(12) 0.0038(10) -0.0037(9) -0.0012(9)
N1 0.0125(11) 0.0098(11) 0.0131(10) -0.0005(9) -0.0011(9) -0.0002(8)
O4 0.0211(10) 0.0201(11) 0.0311(11) 0.0099(11) -0.0047(9) -0.0025(10)
C23 0.0134(13) 0.0149(14) 0.0154(13) -0.0028(11) -0.0024(11) 0.0028(10)
O2 0.0271(12) 0.0213(11) 0.0175(10) -0.0017(9) -0.0083(9) 0.0024(9)
C4 0.0239(15) 0.0173(14) 0.0173(13) -0.0038(11) -0.0046(12) 0.0010(12)
C5 0.0188(13) 0.0221(14) 0.0141(12) -0.0008(13) 0.0001(10) 0.0055(13)
C15 0.0147(14) 0.0150(14) 0.0173(14) -0.0010(11) -0.0052(11) 0.0010(11)
O3 0.0259(12) 0.0257(11) 0.0173(10) -0.0009(9) -0.0081(9) 0.0049(9)
C7 0.0162(14) 0.0147(13) 0.0131(12) 0.0006(11) -0.0047(11) 0.0003(11)
C3 0.0151(12) 0.0178(13) 0.0167(12) -0.0032(12) -0.0027(10) -0.0011(12)
C20 0.0153(14) 0.0184(15) 0.0193(14) 0.0024(12) -0.0044(11) 0.0009(11)
C19 0.0125(13) 0.0211(15) 0.0222(14) 0.0030(12) -0.0030(11) -0.0021(11)
C18 0.0208(15) 0.0172(14) 0.0181(14) 0.0035(12) -0.0045(12) -0.0025(12)
C17 0.0188(15) 0.0206(15) 0.0273(16) 0.0060(13) -0.0081(13) 0.0030(12)
C8 0.0079(12) 0.0163(14) 0.0176(13) -0.0016(11) -0.0013(10) 0.0003(10)
C9 0.0131(13) 0.0140(13) 0.0161(13) -0.0006(11) -0.0025(10) -0.0033(10)
C10 0.0176(14) 0.0121(13) 0.0212(14) -0.0018(11) -0.0040(11) -0.0001(11)
C11 0.0202(15) 0.0165(14) 0.0164(13) -0.0027(11) -0.0035(11) 0.0003(11)
C2 0.0137(13) 0.0152(13) 0.0117(12) 0.0001(10) -0.0012(10) 0.0010(10)
C14 0.0143(14) 0.0194(15) 0.0169(13) -0.0031(11) -0.0026(11) -0.0009(11)
C22 0.0226(15) 0.0226(17) 0.0294(15) 0.0064(13) -0.0043(12) -0.0070(12)
C24 0.0143(13) 0.0179(14) 0.0176(13) -0.0017(11) -0.0019(11) 0.0018(11)
C25 0.0171(13) 0.0182(15) 0.0162(13) 0.0047(12) -0.0014(11) -0.0013(12)
C27 0.0188(15) 0.0339(19) 0.0276(16) 0.0141(14) -0.0088(13) -0.0025(13)
C28 0.0204(16) 0.0236(17) 0.0314(17) 0.0105(14) -0.0036(13) 0.0040(13)
C29 0.0218(16) 0.0183(15) 0.0239(15) 0.0041(12) -0.0032(12) 0.0018(12)
C30 0.0136(14) 0.0186(15) 0.0186(14) -0.0006(12) -0.0004(11) 0.0043(11)
C31 0.0131(13) 0.0187(15) 0.0241(15) 0.0033(12) -0.0041(11) 0.0046(11)
C36 0.0223(16) 0.0219(16) 0.0287(16) 0.0002(13) -0.0080(13) 0.0053(13)
C35 0.0245(17) 0.0229(17) 0.042(2) 0.0078(15) -0.0094(15) 0.0005(14)
C34 0.0185(16) 0.038(2) 0.0354(19) 0.0187(16) -0.0033(14) 0.0030(14)
C33 0.0218(17) 0.042(2) 0.0193(16) 0.0027(15) -0.0011(13) 0.0095(15)
C32 0.0198(15) 0.0259(17) 0.0245(16) 0.0001(13) -0.0045(12) 0.0064(13)
C5A 0.0227(16) 0.0176(15) 0.0266(16) 0.0007(13) -0.0068(13) 0.0062(12)
N2A 0.0150(12) 0.0161(13) 0.0172(11) 0.0021(10) -0.0027(9) -0.0027(9)
O4A 0.0220(11) 0.0246(12) 0.0166(10) 0.0034(9) -0.0027(9) 0.0016(9)
C29A 0.0232(15) 0.0211(16) 0.0208(14) 0.0050(13) -0.0002(11) -0.0011(13)
Pd2 0.01216(10) 0.01199(10) 0.01899(10) 0.00024(9) -0.00357(8) -0.00170(8)
Cl2A 0.0235(3) 0.0212(4) 0.0297(4) 0.0008(3) -0.0149(3) -0.0041(3)
O3A 0.0294(12) 0.0286(12) 0.0144(10) -0.0003(9) -0.0077(9) 0.0053(10)
Cl1A 0.0205(4) 0.0168(3) 0.0271(4) -0.0002(3) 0.0011(3) -0.0056(3)
C34A 0.0226(18) 0.077(3) 0.0231(18) 0.016(2) -0.0122(15) -0.0082(19)
O1A 0.0105(9) 0.0120(9) 0.0248(10) 0.0016(8) -0.0048(8) -0.0006(7)
N1A 0.0127(11) 0.0108(11) 0.0186(11) 0.0019(9) -0.0050(9) -0.0001(9)
C3A 0.0176(15) 0.0168(15) 0.0254(15) -0.0012(12) -0.0051(12) -0.0031(12)
C11A 0.0213(15) 0.0150(14) 0.0201(14) -0.0011(11) -0.0052(12) 0.0018(11)
C18A 0.0217(15) 0.0150(14) 0.0150(13) -0.0018(11) -0.0047(11) -0.0005(11)
C31A 0.0146(14) 0.0269(17) 0.0288(16) 0.0087(14) -0.0128(13) -0.0002(12)
C21A 0.052(2) 0.037(2) 0.0211(16) 0.0024(15) -0.0160(16) 0.0124(18)
C14A 0.0262(16) 0.0153(15) 0.0257(16) 0.0036(12) -0.0069(13) -0.0034(12)
C36A 0.0220(17) 0.0271(18) 0.043(2) 0.0151(16) -0.0155(15) 0.0007(14)
C12A 0.0131(13) 0.0241(15) 0.0137(13) -0.0013(11) -0.0004(10) 0.0047(11)
C25A 0.0189(15) 0.0180(15) 0.0144(13) 0.0012(11) 0.0002(11) -0.0038(12)
C19A 0.0144(14) 0.0213(15) 0.0184(14) -0.0019(12) -0.0040(11) 0.0011(11)
C13A 0.0286(17) 0.0217(16) 0.0197(14) 0.0074(12) -0.0063(13) 0.0015(13)
C35A 0.0242(18) 0.051(2) 0.047(2) 0.035(2) -0.0196(17) -0.0075(17)
C8A 0.0107(13) 0.0147(14) 0.0196(13) 0.0006(11) -0.0037(11) 0.0015(10)
C17A 0.0193(15) 0.0202(15) 0.0205(14) 0.0030(12) -0.0077(12) 0.0030(12)
C2A 0.0153(12) 0.0149(13) 0.0164(12) 0.0006(12) -0.0051(10) 0.0008(12)
C26A 0.0298(17) 0.0292(17) 0.0172(14) 0.0023(13) -0.0044(13) -0.0104(14)
C9A 0.0103(13) 0.0158(14) 0.0175(13) 0.0008(11) -0.0029(10) 0.0016(10)
C24A 0.0208(15) 0.0142(14) 0.0249(15) -0.0015(12) -0.0056(12) 0.0027(12)
C16A 0.0137(14) 0.0194(15) 0.0236(15) 0.0020(12) -0.0068(12) 0.0008(11)
C23A 0.0142(13) 0.0116(13) 0.0228(14) -0.0003(11) -0.0057(11) 0.0019(11)
C4A 0.0265(17) 0.0126(14) 0.0309(17) -0.0013(13) -0.0069(14) -0.0006(12)
C10A 0.0175(14) 0.0165(14) 0.0196(14) 0.0035(12) -0.0064(11) 0.0015(11)
C15A 0.0150(13) 0.0131(13) 0.0174(13) -0.0012(11) -0.0064(11) 0.0004(10)
C1A 0.0150(13) 0.0116(13) 0.0157(13) 0.0020(10) -0.0062(11) -0.0035(10)
C22A 0.0317(18) 0.0272(18) 0.0181(15) 0.0057(13) -0.0031(13) 0.0078(14)
C28A 0.0245(16) 0.0328(18) 0.0235(14) 0.0112(15) -0.0042(12) 0.0016(15)
C27A 0.0255(17) 0.043(2) 0.0187(15) 0.0077(14) -0.0075(13) -0.0066(15)
C32A 0.0184(15) 0.0340(19) 0.0244(16) 0.0023(14) -0.0096(13) -0.0039(13)
C33A 0.0240(18) 0.059(3) 0.0267(18) -0.0012(17) -0.0116(15) -0.0048(17)
C20A 0.0150(14) 0.0200(15) 0.0166(13) -0.0001(11) -0.0069(11) 0.0006(11)
C6A 0.0161(13) 0.0180(14) 0.0236(13) 0.0013(13) -0.0046(11) 0.0035(13)
C7A 0.0158(13) 0.0154(14) 0.0168(13) 0.0022(11) -0.0060(11) -0.0010(10)
O2A 0.0299(12) 0.0163(10) 0.0233(11) -0.0028(9) -0.0101(9) -0.0011(9)
C30A 0.0176(15) 0.0192(15) 0.0291(16) 0.0047(13) -0.0091(13) 0.0020(12)

loop_
_atom_type_symbol
_atom_type_description
_atom_type_scat_dispersion_real
_atom_type_scat_dispersion_imag
_atom_type_scat_source
Pd Pd -0.9988 1.0072 'International Tables Vol C Tables 4.2.6.8 and 6.1.1.4'
C C 0.0033 0.0016 'International Tables Vol C Tables 4.2.6.8 and 6.1.1.4'
H H 0.0000 0.0000 'International Tables Vol C Tables 4.2.6.8 and 6.1.1.4'
N N 0.0061 0.0033 'International Tables Vol C Tables 4.2.6.8 and 6.1.1.4'
O O 0.0106 0.0060 'International Tables Vol C Tables 4.2.6.8 and 6.1.1.4'
Cl Cl 0.1484 0.1585 'International Tables Vol C Tables 4.2.6.8 and 6.1.1.4'

loop_
_geom_angle_atom_site_label_1
_geom_angle_atom_site_label_2
_geom_angle_atom_site_label_3
_geom_angle
C13 C12 C11 119.7(3)
O3 C12 C13 116.4(3)
O3 C12 C11 123.9(3)
O1 C1 C2 109.3(2)
N1 C1 O1 121.2(2)
N1 C1 C2 129.5(2)
H21A C21 H21B 109.5
H21A C21 H21C 109.5
H21B C21 H21C 109.5
O3 C21 H21A 109.5
O3 C21 H21B 109.5
O3 C21 H21C 109.5
C5 C6 H6 121.1
C7 C6 H6 121.1
C7 C6 C5 117.8(3)
C15 C16 H16 119.7
C17 C16 H16 119.7
C17 C16 C15 120.6(3)
Cl2 Pd1 Cl1 91.26(3)
N2 Pd1 Cl2 174.09(7)
N2 Pd1 Cl1 91.34(7)
N1 Pd1 Cl2 94.37(7)
N1 Pd1 Cl1 173.98(7)
N1 Pd1 N2 83.26(9)
C25 C26 H26 120.2
C27 C26 H26 120.2
C27 C26 C25 119.6(3)
C12 C13 H13 120.0
C14 C13 C12 120.0(3)
C14 C13 H13 120.0
C1 O1 C8 110.3(2)
C25 N2 Pd1 127.8(2)
C25 N2 C29 117.8(3)
C29 N2 Pd1 112.9(2)
C1 N1 Pd1 122.68(19)
C1 N1 C23 119.8(2)
C23 N1 Pd1 114.02(17)
C18 O4 C22 117.7(2)
N1 C23 H23 109.1
N1 C23 C24 109.1(2)
N1 C23 C30 109.0(2)
C24 C23 H23 109.1
C24 C23 C30 111.3(2)
C30 C23 H23 109.1
C25 O2 C24 124.6(2)
C5 C4 H4 119.7
C3 C4 H4 119.7
C3 C4 C5 120.7(3)
C6 C5 C4 121.6(3)
C6 C5 H5 119.2
C4 C5 H5 119.2
C16 C15 C8 121.2(3)
C20 C15 C16 118.1(3)
C20 C15 C8 120.7(3)
C12 O3 C21 116.6(2)
C6 C7 C8 130.2(3)
C2 C7 C6 120.5(3)
C2 C7 C8 109.3(2)
C4 C3 H3 121.1
C4 C3 C2 117.7(3)
C2 C3 H3 121.1
C15 C20 H20 119.1
C15 C20 C19 121.7(3)
C19 C20 H20 119.1
C20 C19 H19 120.4
C18 C19 C20 119.3(3)
C18 C19 H19 120.4
O4 C18 C19 124.7(3)
O4 C18 C17 115.6(3)
C19 C18 C17 119.6(3)
C16 C17 C18 120.6(3)
C16 C17 H17 119.7
C18 C17 H17 119.7
O1 C8 C15 107.2(2)
O1 C8 C7 101.8(2)
O1 C8 C9 105.2(2)
C15 C8 C9 114.2(2)
C7 C8 C15 114.7(2)
C7 C8 C9 112.4(2)
C10 C9 C8 119.2(2)
C10 C9 C14 118.5(3)
C14 C9 C8 122.3(2)
C9 C10 H10 119.3
C9 C10 C11 121.4(3)
C11 C10 H10 119.3
C12 C11 H11 120.3
C10 C11 C12 119.5(3)
C10 C11 H11 120.3
C7 C2 C1 107.3(2)
C7 C2 C3 121.8(3)
C3 C2 C1 130.8(3)
C13 C14 C9 121.0(3)
C13 C14 H14 119.5
C9 C14 H14 119.5
O4 C22 H22A 109.5
O4 C22 H22B 109.5
O4 C22 H22C 109.5
H22A C22 H22B 109.5
H22A C22 H22C 109.5
H22B C22 H22C 109.5
C23 C24 H24A 109.4
C23 C24 H24B 109.4
O2 C24 C23 111.1(2)
O2 C24 H24A 109.4
O2 C24 H24B 109.4
H24A C24 H24B 108.0
N2 C25 C26 121.7(3)
N2 C25 O2 124.3(3)
O2 C25 C26 114.0(3)
C26 C27 H27 120.6
C26 C27 C28 118.8(3)
C28 C27 H27 120.6
C27 C28 H28 120.4
C29 C28 C27 119.1(3)
C29 C28 H28 120.4
N2 C29 C28 123.0(3)
N2 C29 H29 118.5
C28 C29 H29 118.5
C23 C30 H30A 109.3
C23 C30 H30B 109.3
H30A C30 H30B 108.0
C31 C30 C23 111.6(2)
C31 C30 H30A 109.3
C31 C30 H30B 109.3
C36 C31 C30 120.3(3)
C32 C31 C30 121.2(3)
C32 C31 C36 118.5(3)
C31 C36 H36 119.5
C35 C36 C31 121.0(3)
C35 C36 H36 119.5
C36 C35 H35 119.9
C36 C35 C34 120.2(3)
C34 C35 H35 119.9
C35 C34 H34 120.3
C33 C34 C35 119.5(3)
C33 C34 H34 120.3
C34 C33 H33 119.7
C34 C33 C32 120.5(3)
C32 C33 H33 119.7
C31 C32 C33 120.3(3)
C31 C32 H32 119.8
C33 C32 H32 119.8
C4A C5A H5A 119.3
C6A C5A H5A 119.3
C6A C5A C4A 121.4(3)
C29A N2A Pd2 114.3(2)
C25A N2A C29A 118.4(3)
C25A N2A Pd2 126.6(2)
C18A O4A C22A 116.9(2)
N2A C29A H29A 118.6
N2A C29A C28A 122.9(3)
C28A C29A H29A 118.6
N2A Pd2 Cl2A 175.13(7)
N2A Pd2 Cl1A 90.25(7)
Cl2A Pd2 Cl1A 91.89(3)
N1A Pd2 N2A 83.50(9)
N1A Pd2 Cl2A 94.68(7)
N1A Pd2 Cl1A 172.39(7)
C12A O3A C21A 117.6(3)
C35A C34A H34A 120.2
C35A C34A C33A 119.6(4)
C33A C34A H34A 120.2
C1A O1A C8A 111.0(2)
C23A N1A Pd2 112.88(18)
C1A N1A Pd2 123.51(19)
C1A N1A C23A 120.2(2)
C2A C3A H3A 121.1
C4A C3A H3A 121.1
C4A C3A C2A 117.7(3)
C12A C11A H11A 120.1
C10A C11A H11A 120.1
C10A C11A C12A 119.7(3)
O4A C18A C19A 116.7(3)
O4A C18A C17A 124.1(3)
C17A C18A C19A 119.2(3)
C36A C31A C30A 119.8(3)
C32A C31A C36A 118.5(3)
C32A C31A C30A 121.7(3)
O3A C21A H21D 109.5
O3A C21A H21E 109.5
O3A C21A H21F 109.5
H21D C21A H21E 109.5
H21D C21A H21F 109.5
H21E C21A H21F 109.5
C13A C14A H14A 119.3
C9A C14A H14A 119.3
C9A C14A C13A 121.4(3)
C31A C36A H36A 120.0
C35A C36A C31A 120.0(4)
C35A C36A H36A 120.0
O3A C12A C11A 115.2(3)
O3A C12A C13A 124.4(3)
C13A C12A C11A 120.4(3)
N2A C25A C26A 121.4(3)
N2A C25A O2A 124.7(3)
O2A C25A C26A 113.9(3)
C18A C19A H19A 119.8
C20A C19A C18A 120.5(3)
C20A C19A H19A 119.8
C14A C13A H13A 120.4
C12A C13A C14A 119.2(3)
C12A C13A H13A 120.4
C34A C35A C36A 121.0(4)
C34A C35A H35A 119.5
C36A C35A H35A 119.5
O1A C8A C9A 106.0(2)
O1A C8A C15A 107.3(2)
O1A C8A C7A 101.7(2)
C15A C8A C9A 114.4(2)
C15A C8A C7A 113.2(2)
C7A C8A C9A 112.9(2)
C18A C17A H17A 120.0
C16A C17A C18A 120.0(3)
C16A C17A H17A 120.0
C3A C2A C1A 131.2(3)
C7A C2A C3A 121.5(3)
C7A C2A C1A 107.3(3)
C25A C26A H26A 120.5
C27A C26A C25A 119.1(3)
C27A C26A H26A 120.5
C14A C9A C8A 122.6(3)
C14A C9A C10A 118.2(3)
C10A C9A C8A 119.2(2)
H24C C24A H24D 107.9
C23A C24A H24C 109.2
C23A C24A H24D 109.2
O2A C24A H24C 109.2
O2A C24A H24D 109.2
O2A C24A C23A 112.0(2)
C17A C16A H16A 119.4
C17A C16A C15A 121.2(3)
C15A C16A H16A 119.4
N1A C23A C24A 108.5(2)
N1A C23A H23A 109.5
N1A C23A C30A 109.8(2)
C24A C23A H23A 109.5
C24A C23A C30A 110.1(2)
C30A C23A H23A 109.5
C5A C4A H4A 119.6
C3A C4A C5A 120.7(3)
C3A C4A H4A 119.6
C11A C10A C9A 121.0(3)
C11A C10A H10A 119.5
C9A C10A H10A 119.5
C16A C15A C8A 121.5(3)
C16A C15A C20A 118.3(3)
C20A C15A C8A 120.0(2)
O1A C1A C2A 109.8(2)
N1A C1A O1A 121.5(3)
N1A C1A C2A 128.7(3)
O4A C22A H22D 109.5
O4A C22A H22E 109.5
O4A C22A H22F 109.5
H22D C22A H22E 109.5
H22D C22A H22F 109.5
H22E C22A H22F 109.5
C29A C28A H28A 120.6
C27A C28A C29A 118.7(3)
C27A C28A H28A 120.6
C26A C27A H27A 120.3
C28A C27A C26A 119.5(3)
C28A C27A H27A 120.3
C31A C32A H32A 119.5
C31A C32A C33A 121.1(3)
C33A C32A H32A 119.5
C34A C33A C32A 119.7(4)
C34A C33A H33A 120.2
C32A C33A H33A 120.2
C19A C20A C15A 120.7(3)
C19A C20A H20A 119.6
C15A C20A H20A 119.6
C5A C6A H6A 121.2
C5A C6A C7A 117.7(3)
C7A C6A H6A 121.2
C2A C7A C8A 109.8(2)
C2A C7A C6A 121.0(3)
C6A C7A C8A 129.2(3)
C25A O2A C24A 125.1(2)
C31A C30A C23A 112.8(2)
C31A C30A H30C 109.0
C31A C30A H30D 109.0
C23A C30A H30C 109.0
C23A C30A H30D 109.0
H30C C30A H30D 107.8

loop_
_geom_bond_atom_site_label_1
_geom_bond_atom_site_label_2
_geom_bond_distance
C12 C13 1.390(4)
C12 O3 1.364(3)
C12 C11 1.397(4)
C1 O1 1.345(3)
C1 N1 1.277(3)
C1 C2 1.463(4)
C21 H21A 0.9800
C21 H21B 0.9800
C21 H21C 0.9800
C21 O3 1.426(4)
C6 H6 0.9500
C6 C5 1.388(4)
C6 C7 1.387(4)
Cl2 Pd1 2.2856(7)
C16 H16 0.9500
C16 C15 1.397(4)
C16 C17 1.377(4)
Pd1 Cl1 2.2982(7)
Pd1 N2 2.047(2)
Pd1 N1 2.038(2)
C26 H26 0.9500
C26 C25 1.401(4)
C26 C27 1.369(5)
C13 H13 0.9500
C13 C14 1.389(4)
O1 C8 1.484(3)
N2 C25 1.340(4)
N2 C29 1.359(4)
N1 C23 1.478(3)
O4 C18 1.366(4)
O4 C22 1.428(4)
C23 H23 1.0000
C23 C24 1.517(4)
C23 C30 1.538(4)
O2 C24 1.444(3)
O2 C25 1.340(4)
C4 H4 0.9500
C4 C5 1.392(4)
C4 C3 1.381(4)
C5 H5 0.9500
C15 C20 1.388(4)
C15 C8 1.517(4)
C7 C8 1.509(4)
C7 C2 1.386(4)
C3 H3 0.9500
C3 C2 1.390(4)
C20 H20 0.9500
C20 C19 1.392(4)
C19 H19 0.9500
C19 C18 1.382(4)
C18 C17 1.392(4)
C17 H17 0.9500
C8 C9 1.531(4)
C9 C10 1.389(4)
C9 C14 1.392(4)
C10 H10 0.9500
C10 C11 1.390(4)
C11 H11 0.9500
C14 H14 0.9500
C22 H22A 0.9800
C22 H22B 0.9800
C22 H22C 0.9800
C24 H24A 0.9900
C24 H24B 0.9900
C27 H27 0.9500
C27 C28 1.386(5)
C28 H28 0.9500
C28 C29 1.366(4)
C29 H29 0.9500
C30 H30A 0.9900
C30 H30B 0.9900
C30 C31 1.507(4)
C31 C36 1.395(5)
C31 C32 1.393(4)
C36 H36 0.9500
C36 C35 1.383(5)
C35 H35 0.9500
C35 C34 1.391(5)
C34 H34 0.9500
C34 C33 1.379(6)
C33 H33 0.9500
C33 C32 1.397(5)
C32 H32 0.9500
C5A H5A 0.9500
C5A C4A 1.398(5)
C5A C6A 1.382(5)
N2A C29A 1.355(4)
N2A Pd2 2.055(2)
N2A C25A 1.329(4)
O4A C18A 1.362(4)
O4A C22A 1.432(4)
C29A H29A 0.9500
C29A C28A 1.372(4)
Pd2 Cl2A 2.2816(7)
Pd2 Cl1A 2.2848(7)
Pd2 N1A 2.047(2)
O3A C21A 1.422(4)
O3A C12A 1.367(3)
C34A H34A 0.9500
C34A C35A 1.368(6)
C34A C33A 1.390(6)
O1A C8A 1.493(3)
O1A C1A 1.342(3)
N1A C23A 1.471(4)
N1A C1A 1.279(4)
C3A H3A 0.9500
C3A C2A 1.389(4)
C3A C4A 1.382(4)
C11A H11A 0.9500
C11A C12A 1.384(4)
C11A C10A 1.380(4)
C18A C19A 1.395(4)
C18A C17A 1.391(4)
C31A C36A 1.401(5)
C31A C32A 1.383(5)
C31A C30A 1.508(4)
C21A H21D 0.9800
C21A H21E 0.9800
C21A H21F 0.9800
C14A H14A 0.9500
C14A C13A 1.391(4)
C14A C9A 1.381(4)
C36A H36A 0.9500
C36A C35A 1.393(5)
C12A C13A 1.382(5)
C25A C26A 1.407(4)
C25A O2A 1.345(4)
C19A H19A 0.9500
C19A C20A 1.381(4)
C13A H13A 0.9500
C35A H35A 0.9500
C8A C9A 1.526(4)
C8A C15A 1.513(4)
C8A C7A 1.517(4)
C17A H17A 0.9500
C17A C16A 1.387(4)
C2A C1A 1.465(4)
C2A C7A 1.386(4)
C26A H26A 0.9500
C26A C27A 1.371(5)
C9A C10A 1.397(4)
C24A H24C 0.9900
C24A H24D 0.9900
C24A C23A 1.516(4)
C24A O2A 1.440(4)
C16A H16A 0.9500
C16A C15A 1.390(4)
C23A H23A 1.0000
C23A C30A 1.536(4)
C4A H4A 0.9500
C10A H10A 0.9500
C15A C20A 1.399(4)
C22A H22D 0.9800
C22A H22E 0.9800
C22A H22F 0.9800
C28A H28A 0.9500
C28A C27A 1.371(5)
C27A H27A 0.9500
C32A H32A 0.9500
C32A C33A 1.395(5)
C33A H33A 0.9500
C20A H20A 0.9500
C6A H6A 0.9500
C6A C7A 1.389(4)
C30A H30C 0.9900
C30A H30D 0.9900

loop_
_geom_torsion_atom_site_label_1
_geom_torsion_atom_site_label_2
_geom_torsion_atom_site_label_3
_geom_torsion_atom_site_label_4
_geom_torsion
C12 C13 C14 C9 -0.1(4)
C1 O1 C8 C15 135.3(2)
C1 O1 C8 C7 14.6(3)
C1 O1 C8 C9 -102.8(2)
C1 N1 C23 C24 -125.6(3)
C1 N1 C23 C30 112.7(3)
C6 C7 C8 O1 169.4(3)
C6 C7 C8 C15 54.0(4)
C6 C7 C8 C9 -78.6(4)
C6 C7 C2 C1 -176.1(2)
C6 C7 C2 C3 0.2(4)
C16 C15 C20 C19 1.7(4)
C16 C15 C8 O1 -19.3(3)
C16 C15 C8 C7 92.9(3)
C16 C15 C8 C9 -135.4(3)
Pd1 N2 C25 C26 -164.0(2)
Pd1 N2 C25 O2 16.9(4)
Pd1 N2 C29 C28 166.7(3)
Pd1 N1 C23 C24 33.9(3)
Pd1 N1 C23 C30 -87.9(2)
C26 C27 C28 C29 1.4(5)
C13 C12 O3 C21 -178.0(3)
C13 C12 C11 C10 0.3(4)
O1 C1 N1 Pd1 -155.83(19)
O1 C1 N1 C23 1.7(4)
O1 C1 C2 C7 5.3(3)
O1 C1 C2 C3 -170.6(3)
O1 C8 C9 C10 -42.1(3)
O1 C8 C9 C14 136.3(3)
N1 C1 O1 C8 166.3(2)
N1 C1 C2 C7 -173.7(3)
N1 C1 C2 C3 10.4(5)
N1 C23 C24 O2 67.0(3)
N1 C23 C30 C31 -68.8(3)
O4 C18 C17 C16 -174.8(3)
C23 C30 C31 C36 -86.4(3)
C23 C30 C31 C32 92.7(3)
C4 C3 C2 C1 175.3(3)
C4 C3 C2 C7 0.0(4)
C5 C6 C7 C8 179.3(3)
C5 C6 C7 C2 -0.2(4)
C5 C4 C3 C2 0.0(4)
C15 C16 C17 C18 0.1(5)
C15 C20 C19 C18 1.4(5)
C15 C8 C9 C10 75.2(3)
C15 C8 C9 C14 -106.5(3)
O3 C12 C13 C14 179.7(3)
O3 C12 C11 C10 -179.3(3)
C7 C6 C5 C4 0.1(4)
C7 C8 C9 C10 -152.0(3)
C7 C8 C9 C14 26.4(4)
C3 C4 C5 C6 0.0(5)
C20 C15 C8 O1 162.3(2)
C20 C15 C8 C7 -85.5(3)
C20 C15 C8 C9 46.3(4)
C20 C19 C18 O4 173.9(3)
C20 C19 C18 C17 -3.8(4)
C19 C18 C17 C16 3.1(5)
C17 C16 C15 C20 -2.4(4)
C17 C16 C15 C8 179.2(3)
C8 C15 C20 C19 -179.9(3)
C8 C7 C2 C1 4.3(3)
C8 C7 C2 C3 -179.4(3)
C8 C9 C10 C11 178.9(3)
C8 C9 C14 C13 -178.5(3)
C9 C10 C11 C12 -0.6(4)
C10 C9 C14 C13 -0.2(4)
C11 C12 C13 C14 0.1(4)
C11 C12 O3 C21 1.6(4)
C2 C1 O1 C8 -12.8(3)
C2 C1 N1 Pd1 23.1(4)
C2 C1 N1 C23 -179.4(3)
C2 C7 C8 O1 -11.1(3)
C2 C7 C8 C15 -126.5(3)
C2 C7 C8 C9 101.0(3)
C14 C9 C10 C11 0.5(4)
C22 O4 C18 C19 1.2(4)
C22 O4 C18 C17 179.0(3)
C24 C23 C30 C31 170.8(2)
C24 O2 C25 C26 171.5(3)
C24 O2 C25 N2 -9.3(4)
C25 C26 C27 C28 -0.9(4)
C25 N2 C29 C28 -0.1(4)
C25 O2 C24 C23 -74.1(3)
C27 C26 C25 N2 -0.1(4)
C27 C26 C25 O2 179.2(3)
C27 C28 C29 N2 -0.9(5)
C29 N2 C25 C26 0.5(4)
C29 N2 C25 O2 -178.6(3)
C30 C23 C24 O2 -172.6(2)
C30 C31 C36 C35 -179.9(3)
C30 C31 C32 C33 179.8(3)
C31 C36 C35 C34 0.1(5)
C36 C31 C32 C33 -1.1(4)
C36 C35 C34 C33 -0.9(5)
C35 C34 C33 C32 0.7(5)
C34 C33 C32 C31 0.3(5)
C32 C31 C36 C35 0.9(5)
C5A C6A C7A C8A 178.7(3)
C5A C6A C7A C2A -0.7(4)
N2A C29A C28A C27A 1.0(5)
N2A C25A C26A C27A 2.3(5)
N2A C25A O2A C24A -5.0(5)
O4A C18A C19A C20A -178.1(3)
O4A C18A C17A C16A 178.8(3)
C29A N2A C25A C26A -0.6(4)
C29A N2A C25A O2A 179.7(3)
C29A C28A C27A C26A 0.8(5)
Pd2 N2A C29A C28A 169.5(2)
Pd2 N2A C25A C26A -169.8(2)
Pd2 N2A C25A O2A 10.5(4)
Pd2 N1A C23A C24A 34.5(3)
Pd2 N1A C23A C30A -85.8(2)
Pd2 N1A C1A O1A -154.3(2)
Pd2 N1A C1A C2A 25.4(4)
O3A C12A C13A C14A -178.2(3)
O1A C8A C9A C14A 101.4(3)
O1A C8A C9A C10A -76.0(3)
O1A C8A C15A C16A -18.5(4)
O1A C8A C15A C20A 164.7(2)
O1A C8A C7A C2A -4.9(3)
O1A C8A C7A C6A 175.6(3)
N1A C23A C30A C31A -66.9(3)
C3A C2A C1A O1A -177.0(3)
C3A C2A C1A N1A 3.2(5)
C3A C2A C7A C8A -178.8(3)
C3A C2A C7A C6A 0.7(4)
C11A C12A C13A C14A 0.2(5)
C18A C19A C20A C15A -1.3(5)
C18A C17A C16A C15A 0.0(5)
C31A C36A C35A C34A 0.5(5)
C31A C32A C33A C34A -0.3(5)
C21A O3A C12A C11A -176.7(3)
C21A O3A C12A C13A 1.7(4)
C14A C9A C10A C11A -1.0(4)
C36A C31A C32A C33A -0.7(5)
C36A C31A C30A C23A -95.2(3)
C12A C11A C10A C9A 1.0(5)
C25A N2A C29A C28A -1.1(4)
C25A C26A C27A C28A -2.3(5)
C19A C18A C17A C16A -1.3(5)
C13A C14A C9A C8A -176.8(3)
C13A C14A C9A C10A 0.6(5)
C35A C34A C33A C32A 1.4(5)
C8A O1A C1A N1A 174.7(2)
C8A O1A C1A C2A -5.1(3)
C8A C9A C10A C11A 176.5(3)
C8A C15A C20A C19A 176.9(3)
C17A C18A C19A C20A 1.9(4)
C17A C16A C15A C8A -176.2(3)
C17A C16A C15A C20A 0.6(4)
C2A C3A C4A C5A -1.0(5)
C26A C25A O2A C24A 175.3(3)
C9A C14A C13A C12A -0.2(5)
C9A C8A C15A C16A -135.9(3)
C9A C8A C15A C20A 47.4(4)
C9A C8A C7A C2A 108.3(3)
C9A C8A C7A C6A -71.2(4)
C24A C23A C30A C31A 173.8(3)
C16A C15A C20A C19A 0.1(4)
C23A N1A C1A O1A 3.3(4)
C23A N1A C1A C2A -177.0(3)
C23A C24A O2A C25A -76.2(3)
C4A C5A C6A C7A -0.1(4)
C4A C3A C2A C1A 178.8(3)
C4A C3A C2A C7A 0.2(5)
C10A C11A C12A O3A 177.9(3)
C10A C11A C12A C13A -0.6(5)
C15A C8A C9A C14A -140.5(3)
C15A C8A C9A C10A 42.1(4)
C15A C8A C7A C2A -119.7(3)
C15A C8A C7A C6A 60.8(4)
C1A O1A C8A C9A -112.2(2)
C1A O1A C8A C15A 125.1(2)
C1A O1A C8A C7A 6.0(3)
C1A N1A C23A C24A -125.4(3)
C1A N1A C23A C30A 114.3(3)
C1A C2A C7A C8A 2.2(3)
C1A C2A C7A C6A -178.2(2)
C22A O4A C18A C19A -177.3(3)
C22A O4A C18A C17A 2.7(4)
C32A C31A C36A C35A 0.6(5)
C32A C31A C30A C23A 83.6(4)
C33A C34A C35A C36A -1.5(5)
C6A C5A C4A C3A 1.0(5)
C7A C8A C9A C14A -9.0(4)
C7A C8A C9A C10A 173.6(3)
C7A C8A C15A C16A 92.8(3)
C7A C8A C15A C20A -83.9(3)
C7A C2A C1A O1A 1.7(3)
C7A C2A C1A N1A -178.0(3)
O2A C25A C26A C27A -178.0(3)
O2A C24A C23A N1A 66.3(3)
O2A C24A C23A C30A -173.6(2)
C30A C31A C36A C35A 179.5(3)
C30A C31A C32A C33A -179.6(3)
